data_7702360
loop_
_publ_author_name
'Feeder, Neil'
'Less, Robert J.'
'Rawson, Jeremy M.'
'Smith, J. Nicholas B.'

_publ_section_title
;
 Chalcogen abstraction from dithiadiazolyl and diselenadiazolyl platinum
 complexes: crystal structure of a novel metalla-heterocycle
;
_journal_issue 24
_journal_name_full 'Journal of the Chemical Society, Dalton Transactions'
_journal_page_first 4091
_journal_paper_doi 10.1039/a808758j
_journal_year 1998
_chemical_formula_sum 'C34 H33 Cl3 N2 P2 Pt Se'
_chemical_formula_weight 911.96
_space_group_IT_number 14
_space_group_name_Hall '-P 2ybc'
_space_group_name_H-M_alt 'P 1 21/c 1'
_symmetry_cell_setting monoclinic
_symmetry_space_group_name_H-M 'P 1 21/c 1'
_atom_sites_solution_hydrogens geom
_atom_sites_solution_primary direct
_atom_sites_solution_secondary difmap
_audit_creation_method SHELXL-97
_cell_angle_alpha 90.00
_cell_angle_beta 103.11(2)
_cell_angle_gamma 90.00
_cell_formula_units_Z 4
_cell_length_a 15.000(5)
_cell_length_b 16.426(5)
_cell_length_c 14.722(5)
_cell_measurement_temperature 180(2)
_cell_volume 3533(2)
_computing_structure_refinement 'SHELXL-97 (Sheldrick, 1997)'
_computing_structure_solution 'SHELXS-97 (Sheldrick, 1990)'
_diffrn_ambient_temperature 180(2)
_diffrn_measured_fraction_theta_full 0.932
_diffrn_measured_fraction_theta_max 0.932
_diffrn_measurement_device_type 'R-AXIS IIc'
_diffrn_radiation_monochromator graphite
_diffrn_radiation_source 'rotating anode'
_diffrn_radiation_type MoK\a
_diffrn_radiation_wavelength 0.71069
_diffrn_reflns_av_R_equivalents 0.1533
_diffrn_reflns_av_sigmaI/netI 0.2624
_diffrn_reflns_limit_h_max 17
_diffrn_reflns_limit_h_min -17
_diffrn_reflns_limit_k_max 19
_diffrn_reflns_limit_k_min -19
_diffrn_reflns_limit_l_max 17
_diffrn_reflns_limit_l_min 0
_diffrn_reflns_number 11324
_diffrn_reflns_theta_full 25.29
_diffrn_reflns_theta_max 25.29
_diffrn_reflns_theta_min 3.62
_exptl_absorpt_coefficient_mu 5.346
_exptl_absorpt_correction_type none
_exptl_crystal_colour red
_exptl_crystal_density_diffrn 1.715
_exptl_crystal_density_method 'not measured'
_exptl_crystal_description block
_exptl_crystal_F_000 1776
_exptl_crystal_size_max 0.15
_exptl_crystal_size_mid 0.13
_exptl_crystal_size_min 0.10
_refine_diff_density_max 1.033
_refine_diff_density_min -1.373
_refine_diff_density_rms 0.170
_refine_ls_extinction_method none
_refine_ls_goodness_of_fit_ref 0.845
_refine_ls_hydrogen_treatment mixed
_refine_ls_matrix_type full
_refine_ls_number_parameters 329
_refine_ls_number_reflns 6221
_refine_ls_number_restraints 0
_refine_ls_restrained_S_all 0.845
_refine_ls_R_factor_all 0.1747
_refine_ls_R_factor_gt 0.0709
_refine_ls_shift/su_max 1.566
_refine_ls_shift/su_mean 0.042
_refine_ls_structure_factor_coef Fsqd
_refine_ls_weighting_details 'w=1/[\s^2^(Fo^2^)+(0.0000P)^2^+0.0000P] where P=(Fo^2^+2Fc^2^)/3'
_refine_ls_weighting_scheme calc
_refine_ls_wR_factor_gt 0.1444
_refine_ls_wR_factor_ref 0.1996
_reflns_number_gt 3271
_reflns_number_total 6221
_reflns_threshold_expression >2sigma(I)
_cod_data_source_file 808758j.txt
_cod_data_source_block new
_cod_depositor_comments
;
The following automatic conversions were performed:

data item '_symmetry_cell_setting' value 'Monoclinic' was changed to
'monoclinic' in accordance with the
/home/saulius/struct/COD-crude-data/automatic-downloads/DataCite-retrospective/RSC/depositions/lib/dictionaries/cif_core.dic
dictionary named 'cif_core.dic' version 2.4.2 last updated on
2011-04-26.

data item '_refine_ls_weighting_scheme' value 'calc
w=1/[\s^2^(Fo^2^)+(0.0000P)^2^+0.0000P] where P=(Fo^2^+2Fc^2^)/3' was
changed to 'calc'. A new data item '_refine_ls_weighting_details' was
created with the value set to
'w=1/[\s^2^(Fo^2^)+(0.0000P)^2^+0.0000P] where P=(Fo^2^+2Fc^2^)/3'.

Automatic conversion script
Id: cif_fix_values 6909 2019-04-08 15:41:33Z antanas 
;
_cod_original_sg_symbol_H-M P2(1)/c
_cod_database_code 7702360

loop_
_symmetry_equiv_pos_as_xyz
'x, y, z'
'-x, y+1/2, -z+1/2'
'-x, -y, -z'
'x, -y-1/2, z-1/2'

loop_
_atom_site_label
_atom_site_type_symbol
_atom_site_fract_x
_atom_site_fract_y
_atom_site_fract_z
_atom_site_U_iso_or_equiv
_atom_site_adp_type
_atom_site_occupancy
_atom_site_calc_flag
_atom_site_refinement_flags
Pt1 Pt 0.62687(5) 0.18494(4) 0.31510(5) 0.0292(2) Uani 1 d .
Se1 Se 0.62643(13) 0.04036(10) 0.28777(13) 0.0375(5) Uani 1 d .
N1 N 0.7655(10) 0.1700(8) 0.3542(10) 0.037(2) Uani 1 d .
H1A H 0.8024 0.2135 0.3685 0.080 Uiso 1 d R
N2 N 0.7548(10) 0.0321(9) 0.3306(10) 0.037(2) Uani 1 d .
H2B H 0.7834 -0.0162 0.3327 0.080 Uiso 1 d R
C1 C 0.9045(11) 0.0878(11) 0.3864(13) 0.032(4) Uani 1 d .
C2 C 0.9541(15) 0.1396(13) 0.4555(14) 0.051(6) Uani 1 d .
H2A H 0.9219 0.1794 0.4824 0.080 Uiso 1 calc R
C3 C 1.0488(16) 0.1348(15) 0.4859(19) 0.066(5) Uani 1 d .
H3A H 1.0806 0.1697 0.5338 0.080 Uiso 1 calc R
C4 C 1.0942(14) 0.0801(14) 0.4465(17) 0.059(6) Uani 1 d .
H4A H 1.1589 0.0772 0.4665 0.080 Uiso 1 calc R
C5 C 1.0491(15) 0.0269(15) 0.3764(18) 0.066(5) Uani 1 d .
H5A H 1.0830 -0.0116 0.3498 0.080 Uiso 1 calc R
C6 C 0.9529(12) 0.0310(14) 0.3459(15) 0.051(6) Uani 1 d .
H6A H 0.9215 -0.0044 0.2983 0.080 Uiso 1 calc R
C7 C 0.8030(14) 0.0974(12) 0.3557(12) 0.040(5) Uani 1 d .
P1 P 0.6383(3) 0.3213(3) 0.3325(3) 0.0331(10) Uani 1 d .
P2 P 0.4746(3) 0.2069(3) 0.2820(3) 0.0312(11) Uani 1 d .
C111 C 0.5286(12) 0.3620(10) 0.3374(14) 0.037(4) Uani 1 d .
H11A H 0.5168 0.3542 0.4003 0.080 Uiso 1 calc R
H11B H 0.5259 0.4209 0.3229 0.080 Uiso 1 calc R
C112 C 0.4575(11) 0.3151(12) 0.2639(13) 0.039(4) Uani 1 d .
H11C H 0.4640 0.3298 0.2005 0.080 Uiso 1 calc R
H11D H 0.3949 0.3301 0.2692 0.080 Uiso 1 calc R
C11 C 0.4267(11) 0.1816(11) 0.3806(12) 0.035(4) Uani 1 d .
C12 C 0.4690(13) 0.1255(11) 0.4475(12) 0.037(3) Uani 1 d .
H12A H 0.5247 0.1008 0.4417 0.080 Uiso 1 calc R
C13 C 0.4327(13) 0.1055(11) 0.5203(13) 0.041(5) Uani 1 d .
H13A H 0.4630 0.0672 0.5651 0.080 Uiso 1 calc R
C14 C 0.3515(14) 0.1406(12) 0.5300(13) 0.041(3) Uani 1 d .
H14A H 0.3244 0.1242 0.5795 0.080 Uiso 1 calc R
C15 C 0.3101(14) 0.1995(11) 0.4676(14) 0.045(3) Uani 1 d .
H15A H 0.2559 0.2255 0.4759 0.080 Uiso 1 calc R
C16 C 0.3468(15) 0.2203(12) 0.3942(13) 0.045(5) Uani 1 d .
H16A H 0.3184 0.2612 0.3518 0.080 Uiso 1 calc R
C21 C 0.4015(13) 0.1560(11) 0.1792(12) 0.037(3) Uani 1 d .
C22 C 0.4450(16) 0.1206(12) 0.1149(14) 0.049(5) Uani 1 d .
H22A H 0.5097 0.1212 0.1238 0.080 Uiso 1 calc R
C23 C 0.3885(15) 0.0836(11) 0.0357(15) 0.051(4) Uani 1 d .
H23A H 0.4154 0.0576 -0.0092 0.080 Uiso 1 calc R
C24 C 0.2950(14) 0.0849(11) 0.0232(14) 0.045(3) Uani 1 d .
H24A H 0.2582 0.0594 -0.0303 0.080 Uiso 1 calc R
C25 C 0.2536(16) 0.1219(11) 0.0859(15) 0.051(4) Uani 1 d .
H25A H 0.1889 0.1212 0.0772 0.080 Uiso 1 calc R
C26 C 0.3088(13) 0.1608(10) 0.1636(13) 0.039(5) Uani 1 d .
H26A H 0.2813 0.1906 0.2054 0.080 Uiso 1 calc R
C31 C 0.6699(14) 0.3705(11) 0.2358(13) 0.041(5) Uani 1 d .
C32 C 0.6828(13) 0.3227(11) 0.1598(11) 0.036(4) Uani 1 d .
H32A H 0.6773 0.2652 0.1630 0.080 Uiso 1 calc R
C33 C 0.7029(14) 0.3567(12) 0.0813(15) 0.048(4) Uani 1 d .
H33A H 0.7092 0.3235 0.0303 0.080 Uiso 1 calc R
C34 C 0.7138(13) 0.4406(11) 0.0781(12) 0.041(3) Uani 1 d .
H34A H 0.7294 0.4652 0.0253 0.080 Uiso 1 calc R
C35 C 0.7019(14) 0.4886(13) 0.1526(14) 0.048(4) Uani 1 d .
H35A H 0.7088 0.5460 0.1504 0.080 Uiso 1 calc R
C36 C 0.6802(12) 0.4534(10) 0.2287(13) 0.036(4) Uani 1 d .
H36A H 0.6720 0.4872 0.2785 0.080 Uiso 1 calc R
C41 C 0.7211(12) 0.3575(9) 0.4352(12) 0.031(4) Uani 1 d .
C42 C 0.8119(15) 0.3742(14) 0.4270(14) 0.053(6) Uani 1 d .
H42A H 0.8275 0.3714 0.3680 0.080 Uiso 1 calc R
C43 C 0.8780(19) 0.3948(19) 0.5074(19) 0.084(9) Uani 1 d .
H43A H 0.9398 0.4035 0.5043 0.080 Uiso 1 calc R
C44 C 0.8513(17) 0.4024(14) 0.5936(16) 0.063(7) Uani 1 d .
H44A H 0.8941 0.4205 0.6477 0.080 Uiso 1 calc R
C45 C 0.7660(16) 0.3840(14) 0.5981(15) 0.058(6) Uani 1 d .
H45A H 0.7503 0.3867 0.6570 0.080 Uiso 1 calc R
C46 C 0.6979(16) 0.3608(11) 0.5201(12) 0.046(5) Uani 1 d .
H46A H 0.6378 0.3478 0.5259 0.080 Uiso 1 calc R
Cl3 Cl 0.7920(4) -0.1452(3) 0.2848(5) 0.0641(16) Uani 1 d .
C1SB C 1.037(3) 0.214(3) 0.800(3) 0.173(3) Uiso 1 d .
H1S1 H 1.0469 0.2639 0.8397 0.207 Uiso 1 calc R
H1S2 H 1.0817 0.2138 0.7599 0.207 Uiso 1 calc R
Cl1S Cl 0.9212(10) 0.2072(9) 0.7334(10) 0.173(3) Uiso 1 d .
Cl2S Cl 1.0456(9) 0.1193(8) 0.8731(10) 0.173(3) Uiso 1 d .

loop_
_atom_site_aniso_label
_atom_site_aniso_U_11
_atom_site_aniso_U_22
_atom_site_aniso_U_33
_atom_site_aniso_U_23
_atom_site_aniso_U_13
_atom_site_aniso_U_12
Pt1 0.0377(4) 0.0211(3) 0.0273(3) 0.0027(3) 0.0043(2) -0.0014(4)
Se1 0.0410(11) 0.0236(9) 0.0461(11) -0.0003(8) 0.0060(9) -0.0017(8)
N1 0.045(6) 0.024(6) 0.038(6) -0.004(4) 0.003(5) 0.001(5)
N2 0.045(6) 0.024(6) 0.038(6) -0.004(4) 0.003(5) 0.001(5)
C1 0.021(9) 0.036(10) 0.040(10) 0.005(8) 0.007(8) 0.007(7)
C2 0.051(13) 0.050(12) 0.040(12) -0.009(10) -0.016(10) 0.014(11)
C3 0.045(10) 0.055(10) 0.090(14) 0.009(9) 0.002(9) 0.007(8)
C4 0.024(11) 0.066(15) 0.078(16) 0.004(13) -0.010(11) -0.017(10)
C5 0.045(10) 0.055(10) 0.090(14) 0.009(9) 0.002(9) 0.007(8)
C6 0.020(10) 0.070(15) 0.059(14) 0.012(11) -0.001(9) -0.007(10)
C7 0.051(12) 0.046(11) 0.020(9) 0.001(8) 0.003(9) -0.018(10)
P1 0.044(3) 0.032(2) 0.020(2) 0.005(2) 0.000(2) -0.001(2)
P2 0.039(3) 0.022(2) 0.031(2) 0.0049(17) 0.005(2) -0.0004(18)
C111 0.038(11) 0.024(9) 0.052(12) 0.004(8) 0.016(9) 0.004(8)
C112 0.032(9) 0.035(10) 0.050(11) 0.004(10) 0.009(8) -0.002(9)
C11 0.039(10) 0.026(8) 0.041(10) 0.011(9) 0.013(8) -0.001(9)
C12 0.042(8) 0.042(7) 0.025(7) 0.004(5) 0.002(6) -0.001(6)
C13 0.045(12) 0.034(10) 0.037(11) 0.005(8) -0.003(9) -0.009(9)
C14 0.053(9) 0.039(7) 0.028(7) 0.005(6) -0.001(6) -0.011(7)
C15 0.050(9) 0.032(7) 0.047(8) -0.001(6) 0.001(7) 0.009(6)
C16 0.067(15) 0.030(9) 0.032(10) -0.006(8) -0.001(10) -0.012(10)
C21 0.042(8) 0.042(7) 0.025(7) 0.004(5) 0.002(6) -0.001(6)
C22 0.062(14) 0.041(11) 0.038(11) -0.001(9) 0.000(10) -0.005(10)
C23 0.060(10) 0.024(7) 0.059(10) 0.006(6) -0.006(8) -0.004(7)
C24 0.050(9) 0.032(7) 0.047(8) -0.001(6) 0.001(7) 0.009(6)
C25 0.060(10) 0.024(7) 0.059(10) 0.006(6) -0.006(8) -0.004(7)
C26 0.042(11) 0.025(10) 0.046(11) 0.006(8) 0.005(9) -0.004(8)
C31 0.054(13) 0.031(10) 0.031(10) -0.001(8) -0.004(9) 0.004(9)
C32 0.059(11) 0.028(9) 0.019(8) -0.004(7) 0.007(8) -0.002(9)
C33 0.054(9) 0.043(8) 0.047(9) 0.004(7) 0.014(7) -0.006(7)
C34 0.053(9) 0.039(7) 0.028(7) 0.005(6) -0.001(6) -0.011(7)
C35 0.054(9) 0.043(8) 0.047(9) 0.004(7) 0.014(7) -0.006(7)
C36 0.038(10) 0.023(9) 0.057(12) 0.012(8) 0.031(9) 0.008(8)
C41 0.040(11) 0.013(8) 0.037(10) 0.002(7) 0.004(8) 0.003(7)
C42 0.054(14) 0.073(15) 0.025(10) -0.017(10) -0.010(10) -0.002(11)
C43 0.062(17) 0.11(2) 0.07(2) 0.002(16) -0.013(15) -0.003(16)
C44 0.075(18) 0.050(13) 0.042(13) 0.000(10) -0.032(13) -0.015(12)
C45 0.067(16) 0.066(15) 0.038(12) -0.019(10) 0.006(11) -0.023(13)
C46 0.081(16) 0.037(11) 0.018(9) -0.010(8) 0.007(10) -0.011(10)
Cl3 0.053(3) 0.039(3) 0.093(4) -0.013(3) 0.001(3) -0.003(2)

loop_
_atom_type_symbol
_atom_type_description
_atom_type_scat_dispersion_real
_atom_type_scat_dispersion_imag
_atom_type_scat_source
C C 0.0033 0.0016 'International Tables Vol C Tables 4.2.6.8 and 6.1.1.4'
H H 0.0000 0.0000 'International Tables Vol C Tables 4.2.6.8 and 6.1.1.4'
N N 0.0061 0.0033 'International Tables Vol C Tables 4.2.6.8 and 6.1.1.4'
Se Se -0.0929 2.2259 'International Tables Vol C Tables 4.2.6.8 and 6.1.1.4'
P P 0.1023 0.0942 'International Tables Vol C Tables 4.2.6.8 and 6.1.1.4'
Pt Pt -1.7033 8.3905 'International Tables Vol C Tables 4.2.6.8 and 6.1.1.4'
Cl Cl 0.1484 0.1585 'International Tables Vol C Tables 4.2.6.8 and 6.1.1.4'

loop_
_geom_angle_atom_site_label_1
_geom_angle_atom_site_label_2
_geom_angle_atom_site_label_3
_geom_angle
N1 Pt1 P2 175.7(4)
N1 Pt1 P1 92.4(4)
P2 Pt1 P1 84.98(16)
N1 Pt1 Se1 83.8(4)
P2 Pt1 Se1 99.07(12)
P1 Pt1 Se1 174.26(13)
N2 Se1 Pt1 92.9(4)
C7 N1 Pt1 121.1(12)
C7 N1 H1A 118.7
Pt1 N1 H1A 120.2
C7 N2 Se1 119.6(13)
C7 N2 H2B 119.2
Se1 N2 H2B 121.1
C6 C1 C2 118.2(17)
C6 C1 C7 122.3(17)
C2 C1 C7 119.4(16)
C1 C2 C3 122(2)
C1 C2 H2A 118.9
C3 C2 H2A 118.9
C4 C3 C2 119(2)
C4 C3 H3A 120.6
C2 C3 H3A 120.5
C3 C4 C5 122(2)
C3 C4 H4A 119.0
C5 C4 H4A 119.0
C6 C5 C4 119(2)
C6 C5 H5A 120.3
C4 C5 H5A 120.3
C1 C6 C5 119(2)
C1 C6 H6A 120.4
C5 C6 H6A 120.3
N2 C7 N1 122.4(18)
N2 C7 C1 117.5(17)
N1 C7 C1 120.1(16)
C111 P1 C31 105.9(9)
C111 P1 C41 107.7(9)
C31 P1 C41 104.9(9)
C111 P1 Pt1 109.2(6)
C31 P1 Pt1 112.6(6)
C41 P1 Pt1 116.0(5)
C11 P2 C112 106.0(9)
C11 P2 C21 106.5(8)
C112 P2 C21 106.6(8)
C11 P2 Pt1 110.9(6)
C112 P2 Pt1 107.0(6)
C21 P2 Pt1 119.1(6)
C112 C111 P1 106.3(12)
C112 C111 H11A 110.5
P1 C111 H11A 110.4
C112 C111 H11B 110.5
P1 C111 H11B 110.4
H11A C111 H11B 108.6
C111 C112 P2 109.6(12)
C111 C112 H11C 109.8
P2 C112 H11C 109.8
C111 C112 H11D 109.7
P2 C112 H11D 109.7
H11C C112 H11D 108.2
C12 C11 C16 117.7(17)
C12 C11 P2 121.3(14)
C16 C11 P2 121.0(13)
C13 C12 C11 121.4(18)
C13 C12 H12A 119.3
C11 C12 H12A 119.3
C14 C13 C12 120.4(18)
C14 C13 H13A 119.8
C12 C13 H13A 119.8
C13 C14 C15 119.8(19)
C13 C14 H14A 120.1
C15 C14 H14A 120.1
C16 C15 C14 120(2)
C16 C15 H15A 120.0
C14 C15 H15A 120.0
C15 C16 C11 120.5(18)
C15 C16 H16A 119.8
C11 C16 H16A 119.7
C26 C21 C22 121.9(18)
C26 C21 P2 120.2(14)
C22 C21 P2 117.5(15)
C21 C22 C23 117(2)
C21 C22 H22A 121.5
C23 C22 H22A 121.5
C24 C23 C22 120(2)
C24 C23 H23A 119.7
C22 C23 H23A 119.8
C25 C24 C23 122(2)
C25 C24 H24A 119.2
C23 C24 H24A 119.2
C24 C25 C26 119(2)
C24 C25 H25A 120.7
C26 C25 H25A 120.7
C21 C26 C25 120.1(19)
C21 C26 H26A 119.9
C25 C26 H26A 120.0
C36 C31 C32 116.8(17)
C36 C31 P1 124.1(15)
C32 C31 P1 119.0(13)
C33 C32 C31 122.2(18)
C33 C32 H32A 118.9
C31 C32 H32A 118.9
C32 C33 C34 118.8(19)
C32 C33 H33A 120.6
C34 C33 H33A 120.6
C35 C34 C33 119.7(18)
C35 C34 H34A 120.1
C33 C34 H34A 120.2
C34 C35 C36 120.3(18)
C34 C35 H35A 119.9
C36 C35 H35A 119.8
C31 C36 C35 122.2(18)
C31 C36 H36A 118.9
C35 C36 H36A 118.9
C46 C41 C42 121.1(18)
C46 C41 P1 120.1(15)
C42 C41 P1 118.6(14)
C43 C42 C41 119(2)
C43 C42 H42A 120.6
C41 C42 H42A 120.5
C44 C43 C42 119(3)
C44 C43 H43A 120.5
C42 C43 H43A 120.4
C45 C44 C43 120(2)
C45 C44 H44A 120.1
C43 C44 H44A 120.3
C44 C45 C46 123(2)
C44 C45 H45A 118.4
C46 C45 H45A 118.3
C41 C46 C45 118(2)
C41 C46 H46A 121.1
C45 C46 H46A 121.0
Cl1S C1SB Cl2S 101(3)
Cl1S C1SB H1S1 112.0
Cl2S C1SB H1S1 111.9
Cl1S C1SB H1S2 111.4
Cl2S C1SB H1S2 111.3
H1S1 C1SB H1S2 109.2

loop_
_geom_bond_atom_site_label_1
_geom_bond_atom_site_label_2
_geom_bond_distance
Pt1 N1 2.043(15)
Pt1 P2 2.254(5)
Pt1 P1 2.256(5)
Pt1 Se1 2.4085(19)
Se1 N2 1.890(15)
N1 C7 1.32(2)
N1 H1A 0.8993
N2 C7 1.30(2)
N2 H2B 0.8992
C1 C6 1.40(3)
C1 C2 1.40(3)
C1 C7 1.49(2)
C2 C3 1.39(3)
C2 H2A 0.9500
C3 C4 1.34(3)
C3 H3A 0.9500
C4 C5 1.40(3)
C4 H4A 0.9500
C5 C6 1.41(3)
C5 H5A 0.9500
C6 H6A 0.9500
P1 C111 1.792(18)
P1 C31 1.79(2)
P1 C41 1.826(18)
P2 C11 1.809(17)
P2 C112 1.806(19)
P2 C21 1.854(18)
C111 C112 1.54(3)
C111 H11A 0.9900
C111 H11B 0.9900
C112 H11C 0.9900
C112 H11D 0.9900
C11 C12 1.39(2)
C11 C16 1.41(3)
C12 C13 1.35(3)
C12 H12A 0.9500
C13 C14 1.38(3)
C13 H13A 0.9500
C14 C15 1.38(3)
C14 H14A 0.9500
C15 C16 1.36(3)
C15 H15A 0.9500
C16 H16A 0.9500
C21 C26 1.36(3)
C21 C22 1.39(3)
C22 C23 1.41(3)
C22 H22A 0.9500
C23 C24 1.37(3)
C23 H23A 0.9500
C24 C25 1.37(3)
C24 H24A 0.9500
C25 C26 1.41(3)
C25 H25A 0.9500
C26 H26A 0.9500
C31 C36 1.38(2)
C31 C32 1.42(2)
C32 C33 1.38(3)
C32 H32A 0.9500
C33 C34 1.39(3)
C33 H33A 0.9500
C34 C35 1.40(3)
C34 H34A 0.9500
C35 C36 1.36(2)
C35 H35A 0.9500
C36 H36A 0.9500
C41 C46 1.37(2)
C41 C42 1.42(3)
C42 C43 1.40(3)
C42 H42A 0.9500
C43 C44 1.42(4)
C43 H43A 0.9500
C44 C45 1.33(3)
C44 H44A 0.9500
C45 C46 1.40(3)
C45 H45A 0.9500
C46 H46A 0.9500
C1SB Cl1S 1.80(4)
C1SB Cl2S 1.88(5)
C1SB H1S1 0.9900
C1SB H1S2 0.9900

loop_
_geom_torsion_atom_site_label_1
_geom_torsion_atom_site_label_2
_geom_torsion_atom_site_label_3
_geom_torsion_atom_site_label_4
_geom_torsion
N1 Pt1 Se1 N2 2.5(6)
P2 Pt1 Se1 N2 -174.3(5)
P1 Pt1 Se1 N2 51.1(13)
P2 Pt1 N1 C7 129(5)
P1 Pt1 N1 C7 -178.5(13)
Se1 Pt1 N1 C7 -2.8(13)
Pt1 Se1 N2 C7 -2.9(13)
C6 C1 C2 C3 -2(3)
C7 C1 C2 C3 -179(2)
C1 C2 C3 C4 2(4)
C2 C3 C4 C5 -1(4)
C3 C4 C5 C6 0(4)
C2 C1 C6 C5 1(3)
C7 C1 C6 C5 178.1(18)
C4 C5 C6 C1 0(3)
Se1 N2 C7 N1 1(2)
Se1 N2 C7 C1 -178.3(12)
Pt1 N1 C7 N2 2(2)
Pt1 N1 C7 C1 -178.7(12)
C6 C1 C7 N2 36(3)
C2 C1 C7 N2 -147.1(19)
C6 C1 C7 N1 -143.9(19)
C2 C1 C7 N1 33(3)
N1 Pt1 P1 C111 -163.5(8)
P2 Pt1 P1 C111 13.0(7)
Se1 Pt1 P1 C111 148.2(13)
N1 Pt1 P1 C31 79.1(8)
P2 Pt1 P1 C31 -104.3(7)
Se1 Pt1 P1 C31 30.8(15)
N1 Pt1 P1 C41 -41.7(8)
P2 Pt1 P1 C41 134.8(7)
Se1 Pt1 P1 C41 -90.0(13)
N1 Pt1 P2 C11 -50(6)
P1 Pt1 P2 C11 -102.5(7)
Se1 Pt1 P2 C11 81.6(7)
N1 Pt1 P2 C112 65(6)
P1 Pt1 P2 C112 12.6(7)
Se1 Pt1 P2 C112 -163.3(6)
N1 Pt1 P2 C21 -174(6)
P1 Pt1 P2 C21 133.4(7)
Se1 Pt1 P2 C21 -42.5(7)
C31 P1 C111 C112 81.1(13)
C41 P1 C111 C112 -167.1(12)
Pt1 P1 C111 C112 -40.4(13)
P1 C111 C112 P2 52.0(14)
C11 P2 C112 C111 77.0(13)
C21 P2 C112 C111 -169.8(12)
Pt1 P2 C112 C111 -41.4(13)
C112 P2 C11 C12 -141.1(15)
C21 P2 C11 C12 105.7(16)
Pt1 P2 C11 C12 -25.3(17)
C112 P2 C11 C16 36.6(17)
C21 P2 C11 C16 -76.6(16)
Pt1 P2 C11 C16 152.4(13)
C16 C11 C12 C13 3(3)
P2 C11 C12 C13 -178.9(15)
C11 C12 C13 C14 0(3)
C12 C13 C14 C15 -3(3)
C13 C14 C15 C16 3(3)
C14 C15 C16 C11 1(3)
C12 C11 C16 C15 -4(3)
P2 C11 C16 C15 178.5(14)
C11 P2 C21 C26 46.4(17)
C112 P2 C21 C26 -66.4(17)
Pt1 P2 C21 C26 172.6(12)
C11 P2 C21 C22 -140.0(14)
C112 P2 C21 C22 107.2(15)
Pt1 P2 C21 C22 -13.8(17)
C26 C21 C22 C23 -5(3)
P2 C21 C22 C23 -178.6(14)
C21 C22 C23 C24 1(3)
C22 C23 C24 C25 0(3)
C23 C24 C25 C26 1(3)
C22 C21 C26 C25 7(3)
P2 C21 C26 C25 -179.7(13)
C24 C25 C26 C21 -5(3)
C111 P1 C31 C36 59.8(19)
C41 P1 C31 C36 -53.9(19)
Pt1 P1 C31 C36 179.1(15)
C111 P1 C31 C32 -118.1(16)
C41 P1 C31 C32 128.1(16)
Pt1 P1 C31 C32 1.2(18)
C36 C31 C32 C33 -1(3)
P1 C31 C32 C33 176.9(16)
C31 C32 C33 C34 2(3)
C32 C33 C34 C35 -2(3)
C33 C34 C35 C36 1(3)
C32 C31 C36 C35 0(3)
P1 C31 C36 C35 -178.1(16)
C34 C35 C36 C31 0(3)
C111 P1 C41 C46 40.4(16)
C31 P1 C41 C46 152.9(15)
Pt1 P1 C41 C46 -82.2(15)
C111 P1 C41 C42 -145.9(15)
C31 P1 C41 C42 -33.4(17)
Pt1 P1 C41 C42 91.5(15)
C46 C41 C42 C43 0(3)
P1 C41 C42 C43 -174.2(19)
C41 C42 C43 C44 -3(4)
C42 C43 C44 C45 5(4)
C43 C44 C45 C46 -3(4)
C42 C41 C46 C45 2(3)
P1 C41 C46 C45 175.8(15)
C44 C45 C46 C41 0(3)
